data_7057141
loop_
_publ_author_name
'Brink, Alice'
'Kroon, Robin E.'
'Visser, Hendrik G.'
'van Rensburg, Constance E. J.'
'Roodt, Andreas'

_publ_section_title
;
 Designing model imino bifunctional chelators for radiopharmaceuticals --
 in vitro antitumor activity, photoluminescence and structural analysis
;
_journal_issue 7
_journal_name_full 'New Journal of Chemistry'
_journal_page_first 5193
_journal_paper_doi 10.1039/C7NJ04208F
_journal_volume 42
_journal_year 2018
_chemical_absolute_configuration unk
_chemical_formula_moiety 'C10 H10 N4 O'
_chemical_formula_sum 'C10 H10 N4 O'
_chemical_formula_weight 202.22
_chemical_name_systematic '5-methyl-2-(1,2,4-triazol-3-yliminomethyl)phenol '
_space_group_IT_number 29
_space_group_name_Hall 'P 2c -2ac'
_space_group_name_H-M_alt 'P c a 21'
_symmetry_cell_setting orthorhombic
_symmetry_space_group_name_Hall 'P 2c -2ac'
_symmetry_space_group_name_H-M 'P c a 21'
_audit_creation_date 2013-05-08T14:36:36-00:00
_audit_creation_method 'WinGX routine CIF_UPDATE'
_audit_update_record
;
2016-06-03 deposited with the CCDC.
2018-02-12 downloaded from the CCDC.
;
_cell_angle_alpha 90
_cell_angle_beta 90
_cell_angle_gamma 90
_cell_formula_units_Z 4
_cell_length_a 21.079(3)
_cell_length_b 4.4677(5)
_cell_length_c 10.0801(12)
_cell_measurement_reflns_used 2642
_cell_measurement_temperature 100(2)
_cell_measurement_theta_max 26.96
_cell_measurement_theta_min 2.80
_cell_volume 949.3(2)
_computing_cell_refinement 'Saint-Plus (Bruker, 2004)'
_computing_data_collection 'APEX2 (Bruker, 2005)'
_computing_data_reduction 'SAINT-Plus and XPREP (Bruker, 2004)'
_computing_molecular_graphics 'DIAMOND 3.0c (Brandenburg & Putz, 2004)'
_computing_publication_material 'WingGX (Farrugia, 1999)'
_computing_structure_refinement 'SHELXL-97 (Sheldrick, 2008)'
_computing_structure_solution 'SIR-92 (Altomare et al., 1999)'
_diffrn_ambient_temperature 100(2)
_diffrn_detector_area_resol_mean 512
_diffrn_measured_fraction_theta_full 0.995
_diffrn_measured_fraction_theta_max 0.995
_diffrn_measurement_device_type
;
Bruker X8 ApexII 4K Kappa CCD
;
_diffrn_measurement_method '\w and \f'
_diffrn_radiation_monochromator graphite
_diffrn_radiation_source 'sealed tube'
_diffrn_radiation_type MoK\a
_diffrn_radiation_wavelength 0.71073
_diffrn_reflns_av_R_equivalents 0.0572
_diffrn_reflns_limit_h_max 27
_diffrn_reflns_limit_h_min -27
_diffrn_reflns_limit_k_max 3
_diffrn_reflns_limit_k_min -5
_diffrn_reflns_limit_l_max 13
_diffrn_reflns_limit_l_min -13
_diffrn_reflns_number 11211
_diffrn_reflns_theta_full 28
_diffrn_reflns_theta_max 28
_diffrn_reflns_theta_min 3.87
_diffrn_standards_decay_% 0
_diffrn_standards_interval_count 0
_diffrn_standards_interval_time 0
_diffrn_standards_number 0
_exptl_absorpt_coefficient_mu 0.098
_exptl_absorpt_correction_T_max 0.9961
_exptl_absorpt_correction_T_min 0.9628
_exptl_absorpt_correction_type multi-scan
_exptl_absorpt_process_details
;
SADABS (Bruker, 2004)
;
_exptl_crystal_colour colourless
_exptl_crystal_density_diffrn 1.415
_exptl_crystal_density_method 'not measured'
_exptl_crystal_description plate
_exptl_crystal_F_000 424
_exptl_crystal_size_max 0.39
_exptl_crystal_size_mid 0.06
_exptl_crystal_size_min 0.04
_refine_diff_density_max 0.393
_refine_diff_density_min -0.404
_refine_ls_extinction_method none
_refine_ls_goodness_of_fit_ref 1.12
_refine_ls_hydrogen_treatment mixed
_refine_ls_matrix_type full
_refine_ls_number_parameters 141
_refine_ls_number_reflns 1201
_refine_ls_number_restraints 1
_refine_ls_restrained_S_all 1.119
_refine_ls_R_factor_gt 0.0427
_refine_ls_shift/su_max 0
_refine_ls_structure_factor_coef Fsqd
_refine_ls_weighting_details 'calc w=1/[\s^2^(Fo^2^)+(0.0560P)^2^+0.2647P] where P=(Fo^2^+2Fc^2^)/3'
_refine_ls_weighting_scheme calc
_refine_ls_wR_factor_ref 0.108
_reflns_number_gt 1059
_reflns_number_total 1201
_reflns_threshold_expression >2\s(I)
_cod_data_source_file c7nj04208f2.cif
_cod_data_source_block 10aab28_0ma
_cod_depositor_comments 'Adding full bibliography for 7057138--7057142.cif.'
_cod_original_sg_symbol_Hall 'P 2c -2ac '
_cod_original_sg_symbol_H-M 'P c a 21 '
_cod_database_code 7057141

loop_
_symmetry_equiv_pos_as_xyz
'x, y, z'
'-x, -y, z+1/2'
'x+1/2, -y, z'
'-x+1/2, y, z+1/2'

loop_
_atom_site_label
_atom_site_type_symbol
_atom_site_fract_x
_atom_site_fract_y
_atom_site_fract_z
_atom_site_U_iso_or_equiv
_atom_site_adp_type
_atom_site_occupancy
_atom_site_calc_flag
_atom_site_refinement_flags
N1 N 0.68867(11) 0.4271(5) 0.7644(2) 0.0155(5) Uani 1 d .
N22 N 0.76308(11) 0.7655(5) 0.6763(2) 0.0158(5) Uani 1 d .
N23 N 0.80942(11) 0.9588(5) 0.7158(2) 0.0192(5) Uani 1 d .
H23 H 0.8337 1.075 0.6669 0.023 Uiso 1 calc R
N25 N 0.76446(12) 0.7298(5) 0.8939(2) 0.0168(5) Uani 1 d .
O1 O 0.61344(11) 0.1179(5) 0.61194(19) 0.0217(5) Uani 1 d .
C1 C 0.66224(14) 0.3028(6) 0.8663(2) 0.0166(6) Uani 1 d .
H1A H 0.6768 0.3518 0.9528 0.02 Uiso 1 calc R
C11 C 0.61112(13) 0.0914(6) 0.8512(3) 0.0159(5) Uani 1 d .
C12 C 0.58785(13) 0.0081(6) 0.7245(3) 0.0161(5) Uani 1 d .
C13 C 0.53697(13) -0.1884(6) 0.7145(3) 0.0184(6) Uani 1 d .
H13 H 0.5225 -0.2472 0.6292 0.022 Uiso 1 calc R
C14 C 0.50675(13) -0.3011(6) 0.8269(3) 0.0182(6) Uani 1 d .
C15 C 0.53043(14) -0.2214(6) 0.9524(3) 0.0191(6) Uani 1 d .
H15 H 0.5109 -0.2993 1.03 0.023 Uiso 1 calc R
C16 C 0.58161(14) -0.0318(6) 0.9641(3) 0.0182(6) Uani 1 d .
H16 H 0.5973 0.0169 1.0497 0.022 Uiso 1 calc R
C21 C 0.73721(12) 0.6333(6) 0.7822(3) 0.0154(5) Uani 1 d .
C24 C 0.80873(13) 0.9275(6) 0.8463(3) 0.0183(6) Uani 1 d .
H24 H 0.8368 1.0341 0.9028 0.022 Uiso 1 calc R
C141 C 0.44942(14) -0.5013(7) 0.8156(3) 0.0220(6) Uani 1 d .
H14A H 0.4226 -0.4324 0.7423 0.033 Uiso 1 calc R
H14B H 0.4252 -0.4943 0.8986 0.033 Uiso 1 calc R
H14C H 0.4632 -0.7073 0.7986 0.033 Uiso 1 calc R
H1B H 0.6416(19) 0.247(10) 0.638(4) 0.050(14) Uiso 1 d .

loop_
_atom_site_aniso_label
_atom_site_aniso_U_11
_atom_site_aniso_U_22
_atom_site_aniso_U_33
_atom_site_aniso_U_23
_atom_site_aniso_U_13
_atom_site_aniso_U_12
N1 0.0180(11) 0.0157(10) 0.0128(11) -0.0007(9) 0.0011(9) 0.0014(9)
N22 0.0196(13) 0.0170(11) 0.0107(10) 0.0003(9) 0.0013(9) 0.0004(10)
N23 0.0203(12) 0.0221(13) 0.0151(11) 0.0008(9) 0.0023(10) -0.0035(9)
N25 0.0191(13) 0.0191(12) 0.0124(10) -0.0016(9) 0.0005(9) 0.0014(10)
O1 0.0248(12) 0.0284(12) 0.0119(9) -0.0020(9) 0.0006(8) -0.0072(10)
C1 0.0216(14) 0.0179(13) 0.0103(12) -0.0008(10) -0.0017(10) 0.0016(11)
C11 0.0193(14) 0.0155(12) 0.0128(11) -0.0001(10) 0.0007(11) 0.0028(11)
C12 0.0177(13) 0.0164(13) 0.0141(12) -0.0005(11) 0.0018(11) 0.0020(11)
C13 0.0241(14) 0.0172(13) 0.0140(13) -0.0003(10) 0.0000(11) 0.0036(11)
C14 0.0198(14) 0.0162(12) 0.0186(13) -0.0013(10) -0.0004(11) 0.0024(11)
C15 0.0236(15) 0.0188(14) 0.0150(12) 0.0000(11) 0.0027(11) 0.0012(11)
C16 0.0242(15) 0.0191(14) 0.0112(12) 0.0010(10) 0.0008(11) 0.0015(11)
C21 0.0186(12) 0.0170(11) 0.0106(11) 0.0001(11) -0.0009(11) 0.0048(10)
C24 0.0174(13) 0.0229(14) 0.0146(12) -0.0024(11) -0.0001(11) -0.0006(11)
C141 0.0257(15) 0.0176(12) 0.0228(16) -0.0012(11) 0.0001(11) -0.0012(12)

loop_
_atom_type_symbol
_atom_type_description
_atom_type_scat_dispersion_real
_atom_type_scat_dispersion_imag
_atom_type_scat_source
C C 0.0033 0.0016 'International Tables Vol C Tables 4.2.6.8 and 6.1.1.4'
H H 0 0 'International Tables Vol C Tables 4.2.6.8 and 6.1.1.4'
N N 0.0061 0.0033 'International Tables Vol C Tables 4.2.6.8 and 6.1.1.4'
O O 0.0106 0.006 'International Tables Vol C Tables 4.2.6.8 and 6.1.1.4'

loop_
_geom_angle_atom_site_label_1
_geom_angle_atom_site_label_2
_geom_angle_atom_site_label_3
_geom_angle
_geom_angle_site_symmetry_1
_geom_angle_site_symmetry_3
C1 N1 C21 120.0(2) . .
C21 N22 N23 109.8(2) . .
C24 N23 N22 102.5(2) . .
C24 N23 H23 128.8 . .
N22 N23 H23 128.8 . .
C21 N25 C24 101.9(2) . .
C12 O1 H1B 105(3) . .
N1 C1 C11 121.3(2) . .
N1 C1 H1A 119.4 . .
C11 C1 H1A 119.4 . .
C16 C11 C12 118.2(2) . .
C16 C11 C1 120.1(2) . .
C12 C11 C1 121.7(2) . .
O1 C12 C13 118.5(2) . .
O1 C12 C11 121.6(2) . .
C13 C12 C11 119.9(2) . .
C12 C13 C14 121.4(3) . .
C12 C13 H13 119.3 . .
C14 C13 H13 119.3 . .
C13 C14 C15 118.5(2) . .
C13 C14 C141 121.3(2) . .
C15 C14 C141 120.2(3) . .
C16 C15 C14 120.7(3) . .
C16 C15 H15 119.6 . .
C14 C15 H15 119.6 . .
C15 C16 C11 121.2(3) . .
C15 C16 H16 119.4 . .
C11 C16 H16 119.4 . .
N25 C21 N22 110.8(2) 1 .
N25 C21 N22 110.8(2) . .
N25 C21 N1 129.8(3) 1 .
N25 C21 N1 129.8(3) . .
N22 C21 N1 119.4(2) . .
N25 C21 N1 129.8(3) 1 1
N25 C21 N1 129.8(3) . 1
N22 C21 N1 119.4(2) . 1
N23 C24 N25 115.0(3) . .
N23 C24 H24 122.5 . .
N25 C24 H24 122.5 . .
C14 C141 H14A 109.5 . .
C14 C141 H14B 109.5 . .
H14A C141 H14B 109.5 . .
C14 C141 H14C 109.5 . .
H14A C141 H14C 109.5 . .
H14B C141 H14C 109.5 . .

loop_
_geom_bond_atom_site_label_1
_geom_bond_atom_site_label_2
_geom_bond_distance
N1 C1 1.294(4)
N1 C21 1.389(3)
N22 C21 1.337(4)
N22 N23 1.363(3)
N23 C24 1.323(4)
N23 H23 0.88
N25 C21 1.335(4)
N25 C24 1.371(4)
O1 C12 1.349(3)
O1 H1B 0.87(4)
C1 C11 1.441(4)
C1 H1A 0.95
C11 C16 1.408(4)
C11 C12 1.418(4)
C12 C13 1.390(4)
C13 C14 1.394(4)
C13 H13 0.95
C14 C15 1.405(4)
C14 C141 1.508(4)
C15 C16 1.377(4)
C15 H15 0.95
C16 H16 0.95
C24 H24 0.95
C141 H14A 0.98
C141 H14B 0.98
C141 H14C 0.98

loop_
_geom_hbond_atom_site_label_D
_geom_hbond_atom_site_label_H
_geom_hbond_atom_site_label_A
_geom_hbond_site_symmetry_A
_geom_hbond_distance_DH
_geom_hbond_distance_HA
_geom_hbond_distance_DA
_geom_hbond_angle_DHA
O1 H1B N1 1 0.87(4) 1.80(5) 2.605(3) 152(4)
C1 H1A N25 1 0.95 2.57 2.892(4) 99.9
C16 H16 N23 4_645 0.95 2.6 3.423(4) 145.8
C24 H24 O1 4_665 0.95 2.38 3.254(4) 152.1

loop_
_geom_torsion_atom_site_label_1
_geom_torsion_atom_site_label_2
_geom_torsion_atom_site_label_3
_geom_torsion_atom_site_label_4
_geom_torsion
_geom_torsion_site_symmetry_1
_geom_torsion_site_symmetry_4
C21 N22 N23 C24 0.5(3) . .
C21 N1 C1 C11 179.0(2) . .
N1 C1 C11 C16 -177.6(3) . .
N1 C1 C11 C12 0.6(4) . .
C16 C11 C12 O1 179.7(3) . .
C1 C11 C12 O1 1.5(4) . .
C16 C11 C12 C13 0.5(4) . .
C1 C11 C12 C13 -177.7(2) . .
O1 C12 C13 C14 -177.5(2) . .
C11 C12 C13 C14 1.7(4) . .
C12 C13 C14 C15 -2.6(4) . .
C12 C13 C14 C141 176.7(2) . .
C13 C14 C15 C16 1.2(4) . .
C141 C14 C15 C16 -178.1(3) . .
C14 C15 C16 C11 1.0(4) . .
C12 C11 C16 C15 -1.8(4) . .
C1 C11 C16 C15 176.4(3) . .
C24 N25 C21 N25 0(13) . 1
N25 N25 C21 N22 0.0(11) 1 .
C24 N25 C21 N22 -0.4(3) . .
N25 N25 C21 N1 0.0(10) 1 .
C24 N25 C21 N1 179.6(3) . .
N25 N25 C21 N1 0.0(10) 1 1
C24 N25 C21 N1 179.6(3) . 1
N23 N22 C21 N25 0.0(3) . 1
N23 N22 C21 N25 0.0(3) . .
N23 N22 C21 N1 179.9(2) . .
N23 N22 C21 N1 179.9(2) . 1
C1 N1 C21 N25 1.5(4) . 1
C1 N1 C21 N25 1.5(4) . .
C1 N1 C21 N22 -178.4(2) . .
C1 N1 C21 N1 0E1(10) . 1
N22 N23 C24 N25 -0.8(3) . .
N25 N25 C24 N23 0.0(6) 1 .
C21 N25 C24 N23 0.8(3) . .
